data_7123993
loop_
_publ_author_name
'Sen, Sajal'
'Li, Yue'
'Lynch, Vincent'
'Arumugam, Kuppuswamy'
'Sessler, Jonathan L.'
'Arambula, Jonathan'

_publ_section_title
;
 Expanding the biological utility of bis-NHC gold(I) complexes through
 post synthetic carbamate conjugation
;
_journal_name_full 'Chemical Communications'
_journal_paper_doi 10.1039/C9CC05635A
_journal_year 2019
_chemical_formula_moiety 'C27 H36 N2, C25 H31 N3 O2, Au 1+, P F6 1-, 1/2 H2 O'
_chemical_formula_sum 'C52 H68 Au F6 N5 O2.5 P'
_chemical_formula_weight 1145.05
_space_group_crystal_system orthorhombic
_space_group_IT_number 61
_space_group_name_Hall '-P 2ac 2ab'
_space_group_name_H-M_alt 'P b c a'
_symmetry_space_group_name_Hall '-P 2ac 2ab'
_symmetry_space_group_name_H-M 'P b c a'
_atom_sites_solution_hydrogens mixed
_audit_creation_method SHELXL-2016/6
_audit_update_record
;
2019-07-13 deposited with the CCDC.    2019-08-14 downloaded from the CCDC.
;
_cell_angle_alpha 90
_cell_angle_beta 90
_cell_angle_gamma 90
_cell_formula_units_Z 16
_cell_length_a 43.9057(11)
_cell_length_b 11.3191(4)
_cell_length_c 47.4794(9)
_cell_measurement_reflns_used 6408
_cell_measurement_temperature 100(2)
_cell_measurement_theta_max 69.5
_cell_measurement_theta_min 3.54
_cell_volume 23596.0(11)
_computing_cell_refinement 'CrysAlisPro. V 1.17.40.37a (2019). Rigaku Oxford Diffraction'
_computing_data_collection 'CrysAlisPro. V 1.17.40.37a (2019). Rigaku Oxford Diffraction'
_computing_data_reduction 'CrysAlisPro. V 1.17.40.37a (2019). Rigaku Oxford Diffraction'
_computing_molecular_graphics 'XP SHELXTL/PC, Siemens Analytical'
_computing_publication_material 'Shelxl-2016/6, Sheldrick, G. M.'
_computing_structure_refinement 'Shelxl-2016/6, Sheldrick, G. M.'
_computing_structure_solution
;

Sheldrick, G. M. (2015). Acta Cryst. A71, 3-8. SHELXT.  An Integrated Space Group 
and Crystal Structure Determination Program.  

;
_diffrn_ambient_temperature 100(2)
_diffrn_measured_fraction_theta_full 0.991
_diffrn_measured_fraction_theta_max 0.963
_diffrn_measurement_device_type 'Agilent SuperNova with an Atlas S2 CCD'
_diffrn_measurement_method \w-scans
_diffrn_radiation_type CuK\a
_diffrn_radiation_wavelength 1.54184
_diffrn_reflns_av_R_equivalents 0.0945
_diffrn_reflns_av_unetI/netI 0.1511
_diffrn_reflns_Laue_measured_fraction_full 0.991
_diffrn_reflns_Laue_measured_fraction_max 0.963
_diffrn_reflns_limit_h_max 54
_diffrn_reflns_limit_h_min -27
_diffrn_reflns_limit_k_max 13
_diffrn_reflns_limit_k_min -13
_diffrn_reflns_limit_l_max 58
_diffrn_reflns_limit_l_min -59
_diffrn_reflns_number 50108
_diffrn_reflns_point_group_measured_fraction_full 0.991
_diffrn_reflns_point_group_measured_fraction_max 0.963
_diffrn_reflns_theta_full 67.684
_diffrn_reflns_theta_max 74.046
_diffrn_reflns_theta_min 3.548
_diffrn_source 'microfocus sealed tube'
_exptl_absorpt_coefficient_mu 5.432
_exptl_absorpt_correction_T_max 1.00
_exptl_absorpt_correction_T_min 0.342
_exptl_absorpt_correction_type 'numerical and multi-scan'
_exptl_absorpt_process_details
;
CrysAlisPro 1.171.40.37a (Rigaku Oxford Diffraction, 2019)
Numerical absorption correction based on gaussian integration over
            a multifaceted crystal model
Empirical absorption correction using spherical harmonics,
 implemented in SCALE3 ABSPACK scaling algorithm.
;
_exptl_crystal_colour colorless
_exptl_crystal_density_diffrn 1.289
_exptl_crystal_description lath
_exptl_crystal_F_000 9328
_exptl_crystal_size_max 0.140
_exptl_crystal_size_mid 0.051
_exptl_crystal_size_min 0.026
_refine_diff_density_max 2.703
_refine_diff_density_min -1.995
_refine_diff_density_rms 0.153
_refine_ls_extinction_method none
_refine_ls_goodness_of_fit_ref 1.020
_refine_ls_hydrogen_treatment constr
_refine_ls_matrix_type full
_refine_ls_number_parameters 1247
_refine_ls_number_reflns 23089
_refine_ls_number_restraints 1902
_refine_ls_restrained_S_all 1.001
_refine_ls_R_factor_all 0.1471
_refine_ls_R_factor_gt 0.0887
_refine_ls_shift/su_max 0.003
_refine_ls_shift/su_mean 0.000
_refine_ls_structure_factor_coef Fsqd
_refine_ls_weighting_details 'w=1/[\s^2^(Fo^2^)+(0.0778P)^2^] where P=(Fo^2^+2Fc^2^)/3'
_refine_ls_weighting_scheme calc
_refine_ls_wR_factor_gt 0.1976
_refine_ls_wR_factor_ref 0.2398
_reflns_Friedel_coverage 0.000
_reflns_number_gt 12669
_reflns_number_total 23089
_reflns_threshold_expression 'I > 2\s(I)'
_cod_data_source_file c9cc05635a2.cif
_cod_data_source_block shelx_CCDC6
_cod_original_formula_sum 'C52 H68 Au F6 N5 O2.50 P'
_cod_database_code 7123993
_shelx_shelxl_version_number 2016/6
_shelx_space_group_comment
;
The symmetry employed for this shelxl refinement is uniquely defined
by the following loop, which should always be used as a source of
symmetry information in preference to the above space-group names.
They are only intended as comments.
;
_shelx_estimated_absorpt_t_min 0.517
_shelx_estimated_absorpt_t_max 0.872
_platon_squeeze_void_probe_radius 1.20

loop_
_space_group_symop_operation_xyz
'x, y, z'
'-x+1/2, -y, z+1/2'
'-x, y+1/2, -z+1/2'
'x+1/2, -y+1/2, -z'
'-x, -y, -z'
'x-1/2, y, -z-1/2'
'x, -y-1/2, z-1/2'
'-x-1/2, y-1/2, z'

loop_
_atom_site_label
_atom_site_type_symbol
_atom_site_fract_x
_atom_site_fract_y
_atom_site_fract_z
_atom_site_U_iso_or_equiv
_atom_site_adp_type
_atom_site_occupancy
_atom_site_site_symmetry_order
_atom_site_calc_flag
_atom_site_refinement_flags_posn
_atom_site_refinement_flags_adp
C1 C 0.6678(2) 0.5945(10) 0.5452(2) 0.0292(19) Uani 1 1 d . U
C2 C 0.6695(3) 0.7093(12) 0.5062(3) 0.046(3) Uani 1 1 d . U
H2 H 0.670512 0.732208 0.486991 0.055 Uiso 1 1 calc R U
C3 C 0.6675(3) 0.7840(12) 0.5287(2) 0.047(3) Uani 1 1 d . U
H3 H 0.666915 0.867939 0.528509 0.057 Uiso 1 1 calc R U
C4 C 0.6687(2) 0.4924(12) 0.4988(2) 0.039(2) Uani 1 1 d . U
C5 C 0.6404(3) 0.4522(13) 0.4908(2) 0.047(3) Uani 1 1 d . U
C6 C 0.6392(3) 0.3494(12) 0.4739(2) 0.047(3) Uani 1 1 d . U
H6 H 0.620304 0.317393 0.467919 0.056 Uiso 1 1 calc R U
C7 C 0.6664(3) 0.2968(12) 0.4662(2) 0.049(3) Uani 1 1 d . U
H7 H 0.665720 0.228302 0.454709 0.059 Uiso 1 1 calc R U
C8 C 0.6943(3) 0.3386(13) 0.4745(3) 0.051(3) Uani 1 1 d . U
H8 H 0.712317 0.298838 0.468729 0.061 Uiso 1 1 calc R U
C9 C 0.6963(3) 0.4391(12) 0.4912(2) 0.041(2) Uani 1 1 d . U
C10 C 0.6105(3) 0.5142(14) 0.4998(3) 0.049(3) Uani 1 1 d . U
H10 H 0.615901 0.583008 0.511968 0.059 Uiso 1 1 calc R U
C11 C 0.5935(4) 0.5617(17) 0.4736(3) 0.088(5) Uani 1 1 d . U
H11A H 0.606173 0.620964 0.464119 0.132 Uiso 1 1 calc R U
H11B H 0.574248 0.597922 0.479427 0.132 Uiso 1 1 calc R U
H11C H 0.589356 0.496410 0.460580 0.132 Uiso 1 1 calc R U
C12 C 0.5902(4) 0.4318(16) 0.5167(4) 0.083(5) Uani 1 1 d . U
H12A H 0.579492 0.377925 0.503964 0.125 Uiso 1 1 calc R U
H12B H 0.575257 0.478469 0.527335 0.125 Uiso 1 1 calc R U
H12C H 0.602690 0.385996 0.529891 0.125 Uiso 1 1 calc R U
C13 C 0.7262(3) 0.4841(13) 0.5004(2) 0.045(3) Uani 1 1 d . U
H13 H 0.722995 0.533430 0.517661 0.055 Uiso 1 1 calc R U
C14 C 0.7496(3) 0.3877(15) 0.5075(4) 0.078(5) Uani 1 1 d . U
H14A H 0.740812 0.332349 0.521119 0.117 Uiso 1 1 calc R U
H14B H 0.767853 0.424298 0.515619 0.117 Uiso 1 1 calc R U
H14C H 0.755159 0.345109 0.490284 0.117 Uiso 1 1 calc R U
C15 C 0.7405(3) 0.5633(13) 0.4774(3) 0.053(3) Uani 1 1 d . U
H15A H 0.740863 0.520426 0.459449 0.080 Uiso 1 1 calc R U
H15B H 0.761361 0.584210 0.482806 0.080 Uiso 1 1 calc R U
H15C H 0.728383 0.635477 0.475279 0.080 Uiso 1 1 calc R U
C16 C 0.6645(3) 0.7517(13) 0.5819(2) 0.048(3) Uani 1 1 d . U
C17 C 0.6351(3) 0.7603(12) 0.5935(3) 0.049(3) Uani 1 1 d . U
C18 C 0.6355(3) 0.7994(12) 0.6220(3) 0.053(3) Uani 1 1 d . U
H18 H 0.616639 0.808435 0.631533 0.063 Uiso 1 1 calc R U
C19 C 0.6615(3) 0.8244(14) 0.6361(3) 0.061(3) Uani 1 1 d . U
H19 H 0.660622 0.845854 0.655434 0.074 Uiso 1 1 calc R U
C20 C 0.6887(3) 0.8190(13) 0.6230(3) 0.059(3) Uani 1 1 d . U
H20 H 0.706507 0.840369 0.633072 0.071 Uiso 1 1 calc R U
C21 C 0.6913(3) 0.7827(12) 0.5949(3) 0.047(3) Uani 1 1 d . U
C22 C 0.6071(3) 0.7311(14) 0.5780(3) 0.061(3) Uani 1 1 d . U
H22 H 0.613130 0.705203 0.558695 0.073 Uiso 1 1 calc R U
C23 C 0.5902(3) 0.6281(15) 0.5921(4) 0.077(5) Uani 1 1 d . U
H23A H 0.602934 0.557014 0.591335 0.116 Uiso 1 1 calc R U
H23B H 0.571043 0.613524 0.582122 0.116 Uiso 1 1 calc R U
H23C H 0.585914 0.648000 0.611777 0.116 Uiso 1 1 calc R U
C24 C 0.5866(4) 0.8402(17) 0.5750(4) 0.097(6) Uani 1 1 d . U
H24A H 0.579733 0.866025 0.593616 0.145 Uiso 1 1 calc R U
H24B H 0.568850 0.820164 0.563363 0.145 Uiso 1 1 calc R U
H24C H 0.598049 0.904108 0.565925 0.145 Uiso 1 1 calc R U
C25 C 0.7224(3) 0.7737(13) 0.5813(3) 0.049(3) Uani 1 1 d . U
H25 H 0.718767 0.766994 0.560567 0.058 Uiso 1 1 calc R U
C26 C 0.7381(4) 0.6647(17) 0.5897(4) 0.102(6) Uani 1 1 d . U
H26A H 0.741754 0.665904 0.610060 0.153 Uiso 1 1 calc R U
H26B H 0.757562 0.658860 0.579735 0.153 Uiso 1 1 calc R U
H26C H 0.725347 0.596416 0.584931 0.153 Uiso 1 1 calc R U
C27 C 0.7407(3) 0.8821(15) 0.5853(5) 0.091(5) Uani 1 1 d . U
H27A H 0.745383 0.891788 0.605383 0.136 Uiso 1 1 calc R U
H27B H 0.729080 0.950624 0.578698 0.136 Uiso 1 1 calc R U
H27C H 0.759684 0.875767 0.574616 0.136 Uiso 1 1 calc R U
C28 C 0.6659(3) 0.3091(10) 0.5956(2) 0.035(2) Uani 1 1 d . U
C29 C 0.6609(3) 0.1261(12) 0.6121(3) 0.048(3) Uani 1 1 d . U
H29 H 0.655820 0.044540 0.612701 0.058 Uiso 1 1 calc R U
C30 C 0.6749(3) 0.1862(12) 0.6320(3) 0.049(3) Uani 1 1 d . U
H30 H 0.681602 0.157038 0.649701 0.059 Uiso 1 1 calc R U
C31 C 0.6373(3) 0.1684(11) 0.5660(2) 0.043(2) Uani 1 1 d . U
C32 C 0.6521(3) 0.1372(11) 0.5408(3) 0.045(3) Uani 1 1 d . U
C33 C 0.6343(3) 0.1041(14) 0.5179(3) 0.061(3) Uani 1 1 d . U
H33 H 0.644041 0.084321 0.500719 0.073 Uiso 1 1 calc R U
C34 C 0.6026(3) 0.0987(14) 0.5194(3) 0.063(3) Uani 1 1 d . U
C35 C 0.5885(3) 0.1399(16) 0.5439(3) 0.071(4) Uani 1 1 d . U
H35 H 0.567008 0.147801 0.544610 0.085 Uiso 1 1 calc R U
C36 C 0.6058(3) 0.1692(14) 0.5672(3) 0.059(3) Uani 1 1 d . U
C37 C 0.6861(3) 0.1374(15) 0.5393(3) 0.065(4) Uani 1 1 d . U
H37A H 0.694275 0.083264 0.553537 0.098 Uiso 1 1 calc R U
H37B H 0.693690 0.217418 0.542910 0.098 Uiso 1 1 calc R U
H37C H 0.692595 0.111689 0.520556 0.098 Uiso 1 1 calc R U
C38 C 0.5849(4) 0.0629(19) 0.4933(4) 0.105(7) Uani 1 1 d . U
H38A H 0.577965 -0.019035 0.495234 0.158 Uiso 1 1 calc R U
H38B H 0.598040 0.069638 0.476671 0.158 Uiso 1 1 calc R U
H38C H 0.567201 0.114892 0.491038 0.158 Uiso 1 1 calc R U
C39 C 0.5891(3) 0.2116(17) 0.5945(3) 0.085(5) Uani 1 1 d . U
H39A H 0.593794 0.294984 0.597962 0.127 Uiso 1 1 calc R U
H39B H 0.595883 0.164183 0.610610 0.127 Uiso 1 1 calc R U
H39C H 0.567038 0.202172 0.592101 0.127 Uiso 1 1 calc R U
C40 C 0.6908(3) 0.4015(11) 0.6381(2) 0.042(2) Uani 1 1 d . U
H40A H 0.705510 0.445140 0.626216 0.050 Uiso 1 1 calc R U
H40B H 0.701740 0.371392 0.654816 0.050 Uiso 1 1 calc R U
C41 C 0.6654(3) 0.4850(12) 0.6475(2) 0.046(3) Uani 1 1 d . U
H41A H 0.673832 0.550678 0.658814 0.056 Uiso 1 1 calc R U
H41B H 0.654722 0.518507 0.630927 0.056 Uiso 1 1 calc R U
C42 C 0.6196(3) 0.4719(13) 0.6734(2) 0.046(3) Uani 1 1 d . U
C43 C 0.5746(3) 0.4305(15) 0.7039(3) 0.057(3) Uani 1 1 d . U
C44 C 0.5579(3) 0.3389(16) 0.7147(3) 0.064(3) Uani 1 1 d . U
H44 H 0.563557 0.259328 0.711168 0.077 Uiso 1 1 calc R U
C45 C 0.5324(3) 0.3648(17) 0.7309(3) 0.072(4) Uani 1 1 d . U
H45 H 0.521133 0.301319 0.738883 0.086 Uiso 1 1 calc R U
C46 C 0.5229(3) 0.4768(17) 0.7358(3) 0.072(4) Uani 1 1 d . U
C47 C 0.5401(3) 0.5699(17) 0.7254(3) 0.076(4) Uani 1 1 d . U
H47 H 0.534743 0.649731 0.729057 0.091 Uiso 1 1 calc R U
C48 C 0.5664(3) 0.5401(17) 0.7087(3) 0.074(4) Uani 1 1 d . U
H48 H 0.578178 0.602168 0.700780 0.089 Uiso 1 1 calc R U
C49 C 0.4945(4) 0.5107(18) 0.7537(4) 0.080(4) Uani 1 1 d . U
C50 C 0.4781(4) 0.3984(18) 0.7644(4) 0.103(6) Uani 1 1 d . U
H50A H 0.460014 0.421225 0.775259 0.154 Uiso 1 1 calc R U
H50B H 0.491945 0.353254 0.776532 0.154 Uiso 1 1 calc R U
H50C H 0.471943 0.349643 0.748367 0.154 Uiso 1 1 calc R U
C51 C 0.5031(4) 0.5825(19) 0.7796(4) 0.105(6) Uani 1 1 d . U
H51A H 0.516836 0.646666 0.774065 0.158 Uiso 1 1 calc R U
H51B H 0.513285 0.531285 0.793266 0.158 Uiso 1 1 calc R U
H51C H 0.484635 0.615911 0.788052 0.158 Uiso 1 1 calc R U
C52 C 0.4711(3) 0.5716(17) 0.7348(3) 0.082(5) Uani 1 1 d . U
H52A H 0.452558 0.587352 0.745659 0.123 Uiso 1 1 calc R U
H52B H 0.466236 0.520164 0.718835 0.123 Uiso 1 1 calc R U
H52C H 0.479537 0.646230 0.727865 0.123 Uiso 1 1 calc R U
C53 C 0.6679(2) 0.2536(11) 0.8347(2) 0.0317(19) Uani 1 1 d . U
C54 C 0.6662(2) 0.4378(12) 0.8499(2) 0.039(2) Uani 1 1 d . U
H54 H 0.665017 0.521653 0.849909 0.047 Uiso 1 1 calc R U
C55 C 0.6683(2) 0.3697(11) 0.8728(2) 0.040(2) Uani 1 1 d . U
H55 H 0.668968 0.395912 0.891802 0.048 Uiso 1 1 calc R U
C56 C 0.6642(2) 0.4010(11) 0.7984(2) 0.035(2) Uani 1 1 d . U
C57 C 0.6350(2) 0.3991(12) 0.7849(2) 0.041(2) Uani 1 1 d . U
C58 C 0.6341(3) 0.4298(12) 0.7565(3) 0.050(3) Uani 1 1 d . U
H58 H 0.615029 0.430669 0.747091 0.060 Uiso 1 1 calc R U
C59 C 0.6605(3) 0.4594(13) 0.7413(2) 0.050(3) Uani 1 1 d . U
H59 H 0.659148 0.479128 0.721852 0.060 Uiso 1 1 calc R U
C60 C 0.6881(3) 0.4597(12) 0.7547(2) 0.045(3) Uani 1 1 d . U
H60 H 0.705970 0.480497 0.744534 0.054 Uiso 1 1 calc R U
C61 C 0.6905(2) 0.4298(11) 0.7831(2) 0.039(2) Uani 1 1 d . U
C62 C 0.6060(3) 0.3661(14) 0.8005(3) 0.056(3) Uani 1 1 d . U
H62 H 0.611594 0.353724 0.820672 0.067 Uiso 1 1 calc R U
C63 C 0.5834(3) 0.4655(16) 0.7994(4) 0.080(5) Uani 1 1 d . U
H63A H 0.574749 0.470846 0.780458 0.120 Uiso 1 1 calc R U
H63B H 0.593678 0.539914 0.804092 0.120 Uiso 1 1 calc R U
H63C H 0.567121 0.450687 0.813065 0.120 Uiso 1 1 calc R U
C64 C 0.5927(3) 0.2525(15) 0.7899(3) 0.067(4) Uani 1 1 d . U
H64A H 0.588967 0.258675 0.769570 0.101 Uiso 1 1 calc R U
H64B H 0.573423 0.236912 0.799613 0.101 Uiso 1 1 calc R U
H64C H 0.606940 0.187617 0.793505 0.101 Uiso 1 1 calc R U
C65 C 0.7211(2) 0.4304(12) 0.7975(3) 0.044(3) Uani 1 1 d . U
H65 H 0.717861 0.412465 0.817894 0.053 Uiso 1 1 calc R U
C66 C 0.7411(3) 0.3359(16) 0.7854(4) 0.081(5) Uani 1 1 d . U
H66A H 0.731762 0.258504 0.788584 0.121 Uiso 1 1 calc R U
H66B H 0.761107 0.338429 0.794639 0.121 Uiso 1 1 calc R U
H66C H 0.743656 0.349079 0.765157 0.121 Uiso 1 1 calc R U
C67 C 0.7367(3) 0.5527(13) 0.7953(3) 0.062(4) Uani 1 1 d . U
H67A H 0.737295 0.577555 0.775550 0.092 Uiso 1 1 calc R U
H67B H 0.757469 0.547513 0.802694 0.092 Uiso 1 1 calc R U
H67C H 0.725079 0.610550 0.806317 0.092 Uiso 1 1 calc R U
C68 C 0.6697(2) 0.1526(10) 0.8816(2) 0.0323(19) Uani 1 1 d . U
C69 C 0.6973(2) 0.1062(11) 0.8903(2) 0.038(2) Uani 1 1 d . U
C70 C 0.6966(3) 0.0098(11) 0.9080(2) 0.040(2) Uani 1 1 d . U
H70 H 0.715239 -0.022913 0.914524 0.048 Uiso 1 1 calc R U
C71 C 0.6696(3) -0.0400(12) 0.9165(2) 0.045(3) Uani 1 1 d . U
H71 H 0.669524 -0.106834 0.928605 0.054 Uiso 1 1 calc R U
C72 C 0.6419(3) 0.0094(12) 0.9070(2) 0.046(3) Uani 1 1 d . U
H72 H 0.623206 -0.023631 0.913194 0.055 Uiso 1 1 calc R U
C73 C 0.6416(2) 0.1038(12) 0.8892(2) 0.039(2) Uani 1 1 d . U
C74 C 0.7276(2) 0.1615(12) 0.8817(2) 0.039(2) Uani 1 1 d . U
H74 H 0.723999 0.213139 0.864964 0.046 Uiso 1 1 calc R U
C75 C 0.7513(3) 0.0669(14) 0.8735(3) 0.059(4) Uani 1 1 d . U
H75A H 0.770756 0.105250 0.869172 0.089 Uiso 1 1 calc R U
H75B H 0.744117 0.023479 0.856956 0.089 Uiso 1 1 calc R U
H75C H 0.754098 0.011885 0.889256 0.089 Uiso 1 1 calc R U
C76 C 0.7404(3) 0.2377(13) 0.9053(3) 0.052(3) Uani 1 1 d . U
H76A H 0.726587 0.303919 0.908926 0.078 Uiso 1 1 calc R U
H76B H 0.760436 0.268263 0.899760 0.078 Uiso 1 1 calc R U
H76C H 0.742520 0.190087 0.922437 0.078 Uiso 1 1 calc R U
C77 C 0.6114(3) 0.1556(13) 0.8793(3) 0.049(3) Uani 1 1 d . U
H77 H 0.616298 0.221875 0.866152 0.059 Uiso 1 1 calc R U
C78 C 0.5924(3) 0.0662(15) 0.8630(3) 0.077(5) Uani 1 1 d . U
H78A H 0.604669 0.033115 0.847607 0.115 Uiso 1 1 calc R U
H78B H 0.574440 0.105513 0.855140 0.115 Uiso 1 1 calc R U
H78C H 0.585995 0.002564 0.875622 0.115 Uiso 1 1 calc R U
C79 C 0.5935(3) 0.2087(15) 0.9042(3) 0.067(4) Uani 1 1 d . U
H79A H 0.589352 0.146911 0.918125 0.101 Uiso 1 1 calc R U
H79B H 0.574162 0.241129 0.897286 0.101 Uiso 1 1 calc R U
H79C H 0.605470 0.271826 0.912918 0.101 Uiso 1 1 calc R U
C80 C 0.6713(3) -0.0364(14) 0.7846(3) 0.050(3) Uani 1 1 d . U
C81 C 0.6716(3) -0.2218(16) 0.7689(3) 0.069(3) Uani 1 1 d . U
H81 H 0.668337 -0.304611 0.767861 0.082 Uiso 1 1 calc R U
C82 C 0.6862(4) -0.1542(16) 0.7500(3) 0.069(3) Uani 1 1 d . U
H82 H 0.695037 -0.181002 0.732946 0.083 Uiso 1 1 calc R U
C83 C 0.6440(3) -0.1808(14) 0.8135(3) 0.059(3) Uani 1 1 d . U
C84 C 0.6554(3) -0.2023(14) 0.8409(3) 0.059(3) Uani 1 1 d . U
C85 C 0.6373(4) -0.2359(14) 0.8614(3) 0.069(4) Uani 1 1 d . U
H85 H 0.645972 -0.247834 0.879564 0.083 Uiso 1 1 calc R U
C86 C 0.6065(4) -0.2547(17) 0.8581(4) 0.084(4) Uani 1 1 d . U
C87 C 0.5946(4) -0.2328(17) 0.8311(4) 0.090(5) Uani 1 1 d . U
H87 H 0.573372 -0.242825 0.828029 0.108 Uiso 1 1 calc R U
C88 C 0.6121(4) -0.1984(16) 0.8095(4) 0.073(4) Uani 1 1 d . U
C89 C 0.6894(3) -0.1819(14) 0.8454(3) 0.064(4) Uani 1 1 d . U
H89A H 0.694003 -0.097683 0.843176 0.096 Uiso 1 1 calc R U
H89B H 0.700997 -0.227468 0.831475 0.096 Uiso 1 1 calc R U
H89C H 0.695093 -0.207465 0.864392 0.096 Uiso 1 1 calc R U
C90 C 0.5865(4) -0.2947(18) 0.8820(4) 0.114(7) Uani 1 1 d . U
H90A H 0.589753 -0.243490 0.898374 0.172 Uiso 1 1 calc R U
H90B H 0.591531 -0.376394 0.886995 0.172 Uiso 1 1 calc R U
H90C H 0.565066 -0.290303 0.876230 0.172 Uiso 1 1 calc R U
C91 C 0.5989(4) -0.1741(19) 0.7799(4) 0.103(6) Uani 1 1 d . U
H91A H 0.607274 -0.231019 0.766448 0.154 Uiso 1 1 calc R U
H91B H 0.604258 -0.093755 0.774029 0.154 Uiso 1 1 calc R U
H91C H 0.576634 -0.181953 0.780463 0.154 Uiso 1 1 calc R U
C92 C 0.6963(3) 0.0613(15) 0.7436(3) 0.065(3) Uani 1 1 d . U
H92A H 0.711124 0.035536 0.729185 0.079 Uiso 1 1 calc R U
H92B H 0.706616 0.117739 0.756342 0.079 Uiso 1 1 calc R U
C93 C 0.6700(3) 0.1216(15) 0.7295(3) 0.064(3) Uani 1 1 d . U
H93A H 0.655965 0.155418 0.743733 0.077 Uiso 1 1 calc R U
H93B H 0.677302 0.186265 0.717204 0.077 Uiso 1 1 calc R U
C94 C 0.6271(3) 0.0604(15) 0.7018(3) 0.055(3) Uani 1 1 d . U
C95 C 0.5859(3) -0.0424(15) 0.6767(3) 0.052(3) Uani 1 1 d . U
C96 C 0.5737(3) -0.1481(15) 0.6730(3) 0.064(3) Uani 1 1 d . U
H96 H 0.584232 -0.213409 0.680985 0.077 Uiso 1 1 calc R U
C97 C 0.5469(3) -0.1723(17) 0.6586(3) 0.070(4) Uani 1 1 d . U
H97 H 0.539846 -0.251040 0.656125 0.084 Uiso 1 1 calc R U
C98 C 0.5312(4) -0.0797(17) 0.6484(4) 0.075(4) Uani 1 1 d . U
C99 C 0.5428(3) 0.0351(17) 0.6513(4) 0.075(4) Uani 1 1 d . U
H99 H 0.532034 0.100945 0.643814 0.090 Uiso 1 1 calc R U
C100 C 0.5703(3) 0.0503(16) 0.6653(3) 0.066(3) Uani 1 1 d . U
H100 H 0.578477 0.127598 0.667083 0.079 Uiso 1 1 calc R U
C101 C 0.5010(5) -0.095(2) 0.6330(5) 0.105(5) Uani 1 1 d . U
C102 C 0.4814(5) -0.192(2) 0.6528(5) 0.147(8) Uani 1 1 d . U
H10A H 0.477247 -0.157099 0.671320 0.220 Uiso 1 1 calc R U
H10B H 0.493351 -0.264261 0.655145 0.220 Uiso 1 1 calc R U
H10C H 0.462072 -0.210699 0.643466 0.220 Uiso 1 1 calc R U
C103 C 0.5041(4) -0.170(2) 0.6073(4) 0.136(7) Uani 1 1 d . U
H10D H 0.485586 -0.217997 0.604961 0.203 Uiso 1 1 calc R U
H10E H 0.521695 -0.222829 0.609405 0.203 Uiso 1 1 calc R U
H10F H 0.506898 -0.119990 0.590757 0.203 Uiso 1 1 calc R U
C104 C 0.4792(5) -0.001(2) 0.6357(6) 0.147(8) Uani 1 1 d . U
H10G H 0.484148 0.062020 0.622417 0.221 Uiso 1 1 calc R U
H10H H 0.479679 0.029919 0.654981 0.221 Uiso 1 1 calc R U
H10I H 0.458758 -0.031777 0.631626 0.221 Uiso 1 1 calc R U
N1 N 0.6697(2) 0.5933(10) 0.51634(17) 0.0389(19) Uani 1 1 d . U
N2 N 0.6664(2) 0.7070(10) 0.5529(2) 0.045(2) Uani 1 1 d . U
N3 N 0.6549(2) 0.2026(9) 0.5906(2) 0.042(2) Uani 1 1 d . U
N4 N 0.6781(2) 0.3008(10) 0.62189(18) 0.041(2) Uani 1 1 d . U
N5 N 0.6021(2) 0.3974(11) 0.6888(2) 0.051(2) Uani 1 1 d . U
H5N H 0.607794 0.323014 0.689650 0.061 Uiso 1 1 calc R U
N6 N 0.66592(18) 0.3696(9) 0.82698(18) 0.0353(18) Uani 1 1 d . U
N7 N 0.66944(19) 0.2536(9) 0.86363(16) 0.0326(18) Uani 1 1 d . U
N8 N 0.6622(3) -0.1451(12) 0.7906(2) 0.058(3) Uani 1 1 d . U
N9 N 0.6861(2) -0.0399(12) 0.7596(2) 0.055(2) Uani 1 1 d . U
N10 N 0.6137(2) -0.0361(11) 0.6912(2) 0.054(3) Uani 1 1 d . U
H10N H 0.623426 -0.103309 0.693551 0.065 Uiso 1 1 calc R U
O1 O 0.64441(17) 0.4125(8) 0.66452(16) 0.046(2) Uani 1 1 d . U
O2 O 0.6145(2) 0.5755(9) 0.66816(19) 0.059(2) Uani 1 1 d . U
O3 O 0.65469(19) 0.0335(9) 0.71318(18) 0.057(2) Uani 1 1 d . U
O4 O 0.6176(2) 0.1606(10) 0.7018(2) 0.061(2) Uani 1 1 d . U
O5 O 0.6411(3) 0.7396(14) 0.7020(2) 0.083(4) Uani 1 1 d G U
H5OA H 0.659776 0.752756 0.699938 0.125 Uiso 1 1 d G U
H5OB H 0.634386 0.712944 0.686698 0.125 Uiso 1 1 d G U
F1 F 0.69751(18) 1.0211(8) 0.43589(15) 0.065(2) Uani 1 1 d . U
F2 F 0.64675(18) 0.8203(8) 0.44408(17) 0.065(2) Uani 1 1 d . U
F3 F 0.69719(17) 0.8210(8) 0.44491(14) 0.060(2) Uani 1 1 d . U
F4 F 0.67325(17) 0.8940(7) 0.40685(13) 0.059(2) Uani 1 1 d . U
F5 F 0.64644(19) 1.0182(8) 0.43514(16) 0.066(2) Uani 1 1 d . U
F6 F 0.67158(18) 0.9449(7) 0.47335(14) 0.061(2) Uani 1 1 d . U
F7 F 0.7314(2) 0.6056(11) 0.6608(2) 0.099(3) Uani 1 1 d . U
F8 F 0.7471(3) 0.7134(14) 0.7192(2) 0.151(5) Uani 1 1 d . U
F9 F 0.7439(4) 0.7854(13) 0.6717(4) 0.182(6) Uani 1 1 d . U
F10 F 0.7058(2) 0.6907(15) 0.6941(2) 0.153(5) Uani 1 1 d . U
F11 F 0.7385(3) 0.5454(13) 0.7044(3) 0.147(5) Uani 1 1 d . U
F12 F 0.7747(2) 0.6439(12) 0.68424(19) 0.108(4) Uani 1 1 d . U
P1 P 0.67222(8) 0.9210(3) 0.44014(6) 0.0423(7) Uani 1 1 d . U
P2 P 0.74045(10) 0.6697(5) 0.68919(9) 0.0736(13) Uani 1 1 d . U
Au1 Au 0.66593(2) 0.45315(5) 0.57052(2) 0.03410(12) Uani 1 1 d . U
Au2 Au 0.66833(2) 0.10652(5) 0.81013(2) 0.03564(13) Uani 1 1 d . U

loop_
_atom_site_aniso_label
_atom_site_aniso_U_11
_atom_site_aniso_U_22
_atom_site_aniso_U_33
_atom_site_aniso_U_23
_atom_site_aniso_U_13
_atom_site_aniso_U_12
C1 0.033(4) 0.026(4) 0.029(4) 0.004(3) 0.000(4) -0.007(4)
C2 0.054(6) 0.046(5) 0.039(4) 0.013(4) 0.004(5) -0.008(5)
C3 0.061(6) 0.042(5) 0.039(4) 0.010(4) 0.001(5) -0.009(5)
C4 0.045(4) 0.045(5) 0.027(4) 0.004(4) -0.001(4) -0.003(4)
C5 0.054(4) 0.049(6) 0.039(5) 0.004(4) -0.004(4) 0.000(4)
C6 0.056(5) 0.049(6) 0.036(5) 0.003(4) -0.008(4) -0.012(5)
C7 0.067(5) 0.041(6) 0.039(5) -0.003(5) -0.010(4) -0.003(5)
C8 0.060(5) 0.052(6) 0.042(5) 0.001(5) -0.004(5) 0.003(5)
C9 0.048(4) 0.049(6) 0.026(4) 0.004(4) 0.000(4) -0.003(4)
C10 0.043(5) 0.061(7) 0.042(5) 0.005(5) 0.000(4) 0.002(5)
C11 0.091(9) 0.115(13) 0.057(8) 0.015(8) -0.014(7) 0.031(10)
C12 0.085(9) 0.079(11) 0.085(10) 0.015(8) 0.021(8) -0.013(9)
C13 0.046(4) 0.055(7) 0.035(5) 0.001(5) -0.001(4) 0.000(4)
C14 0.070(7) 0.071(10) 0.093(10) 0.025(9) -0.016(8) 0.003(7)
C15 0.054(6) 0.060(9) 0.045(6) 0.008(6) 0.001(5) -0.002(6)
C16 0.059(4) 0.051(6) 0.035(4) 0.011(4) 0.008(4) 0.000(5)
C17 0.057(4) 0.042(6) 0.049(5) 0.007(5) 0.015(4) 0.009(5)
C18 0.064(5) 0.045(7) 0.050(5) 0.007(5) 0.021(4) 0.020(5)
C19 0.084(6) 0.054(7) 0.046(5) 0.003(6) 0.002(4) 0.017(6)
C20 0.076(6) 0.051(7) 0.049(5) -0.005(5) -0.001(5) 0.003(6)
C21 0.059(4) 0.039(6) 0.043(5) 0.008(5) 0.001(4) -0.001(5)
C22 0.061(5) 0.059(7) 0.063(6) 0.006(6) 0.013(5) 0.005(5)
C23 0.066(8) 0.073(9) 0.094(10) 0.022(9) 0.016(8) 0.005(7)
C24 0.079(9) 0.085(10) 0.126(13) 0.015(10) -0.004(9) 0.024(8)
C25 0.053(5) 0.052(6) 0.041(5) 0.001(5) -0.007(4) -0.012(5)
C26 0.101(10) 0.075(9) 0.130(13) 0.023(10) 0.040(10) 0.039(8)
C27 0.056(7) 0.064(8) 0.153(14) 0.004(11) -0.014(9) -0.009(7)
C28 0.055(5) 0.020(4) 0.031(4) 0.010(3) 0.006(4) 0.000(4)
C29 0.066(6) 0.031(5) 0.048(5) 0.011(4) 0.000(5) 0.004(5)
C30 0.058(6) 0.047(5) 0.042(5) 0.015(4) 0.002(4) 0.002(5)
C31 0.058(4) 0.028(5) 0.043(4) -0.002(4) 0.008(4) -0.002(4)
C32 0.061(5) 0.031(6) 0.044(4) 0.006(5) 0.009(4) 0.005(5)
C33 0.082(5) 0.057(7) 0.045(5) 0.002(6) 0.003(4) -0.004(6)
C34 0.078(5) 0.055(7) 0.055(5) 0.001(6) -0.004(5) -0.012(6)
C35 0.067(6) 0.081(9) 0.066(6) -0.002(6) 0.002(5) -0.013(6)
C36 0.058(5) 0.060(7) 0.059(5) -0.009(6) 0.011(4) -0.006(5)
C37 0.071(6) 0.079(11) 0.046(6) -0.005(8) 0.019(5) 0.004(7)
C38 0.120(11) 0.110(14) 0.085(9) -0.026(10) -0.028(9) -0.022(11)
C39 0.080(9) 0.100(13) 0.075(8) -0.011(9) 0.030(7) 0.006(9)
C40 0.047(5) 0.049(5) 0.029(4) 0.006(4) 0.013(4) 0.007(4)
C41 0.051(5) 0.051(6) 0.037(5) -0.009(5) 0.009(4) -0.002(5)
C42 0.047(5) 0.060(6) 0.030(5) 0.000(5) 0.004(4) 0.004(4)
C43 0.049(5) 0.072(6) 0.049(6) 0.014(5) -0.001(4) 0.014(5)
C44 0.054(6) 0.081(7) 0.057(6) 0.007(6) 0.010(5) 0.005(5)
C45 0.062(6) 0.085(7) 0.068(7) 0.002(6) 0.006(5) 0.007(6)
C46 0.066(6) 0.087(7) 0.064(7) 0.009(6) 0.008(5) 0.012(5)
C47 0.072(6) 0.088(7) 0.069(7) 0.004(7) 0.010(6) 0.011(6)
C48 0.069(6) 0.084(6) 0.069(7) 0.005(7) 0.007(5) 0.018(6)
C49 0.071(6) 0.096(8) 0.072(7) 0.016(6) 0.015(5) 0.024(6)
C50 0.084(9) 0.125(11) 0.100(11) 0.047(9) 0.040(9) 0.022(8)
C51 0.095(10) 0.151(13) 0.070(8) 0.000(9) 0.010(7) 0.043(10)
C52 0.054(7) 0.119(13) 0.073(9) 0.023(9) 0.009(6) 0.013(8)
C53 0.033(4) 0.039(4) 0.023(3) -0.003(3) -0.001(4) 0.004(4)
C54 0.043(5) 0.043(5) 0.032(4) 0.000(4) -0.003(4) -0.004(5)
C55 0.054(5) 0.036(5) 0.030(4) -0.004(4) 0.002(4) -0.003(5)
C56 0.039(4) 0.039(6) 0.028(4) 0.012(4) 0.002(3) 0.002(4)
C57 0.038(4) 0.045(6) 0.040(4) 0.008(5) -0.007(3) -0.002(4)
C58 0.046(5) 0.062(7) 0.042(5) 0.014(5) -0.006(4) 0.010(5)
C59 0.064(5) 0.059(7) 0.027(4) -0.001(5) -0.001(4) 0.001(5)
C60 0.051(5) 0.047(6) 0.036(4) 0.013(5) 0.009(4) 0.006(5)
C61 0.043(4) 0.044(6) 0.031(4) 0.005(4) 0.005(3) -0.002(4)
C62 0.042(4) 0.073(7) 0.053(6) 0.016(6) 0.000(4) -0.004(5)
C63 0.049(6) 0.095(10) 0.096(11) 0.006(10) 0.010(7) 0.008(7)
C64 0.060(7) 0.087(8) 0.054(7) 0.024(7) -0.003(6) -0.023(7)
C65 0.034(4) 0.054(6) 0.044(5) 0.009(5) 0.001(4) -0.008(4)
C66 0.062(7) 0.077(9) 0.104(11) -0.022(9) -0.014(8) 0.019(7)
C67 0.047(6) 0.062(7) 0.076(9) 0.008(8) -0.013(6) -0.007(6)
C68 0.044(4) 0.031(5) 0.022(4) -0.004(3) -0.004(3) -0.002(4)
C69 0.040(4) 0.037(5) 0.036(5) 0.001(4) 0.002(4) 0.004(4)
C70 0.049(4) 0.038(5) 0.034(5) 0.000(4) 0.002(4) 0.007(4)
C71 0.058(5) 0.042(6) 0.034(5) 0.001(5) -0.002(4) 0.002(4)
C72 0.050(5) 0.055(6) 0.033(5) 0.010(5) 0.003(4) 0.003(5)
C73 0.043(4) 0.042(6) 0.033(5) 0.001(4) -0.005(4) -0.002(4)
C74 0.040(4) 0.048(6) 0.028(4) 0.004(4) -0.002(4) 0.005(4)
C75 0.048(6) 0.073(9) 0.057(7) -0.019(7) 0.005(6) 0.002(6)
C76 0.046(6) 0.066(9) 0.044(6) -0.009(6) 0.009(5) -0.012(6)
C77 0.044(5) 0.057(7) 0.047(5) 0.008(5) 0.001(4) 0.006(5)
C78 0.066(8) 0.088(11) 0.076(9) -0.001(8) -0.018(7) -0.015(8)
C79 0.058(7) 0.081(11) 0.063(7) 0.002(7) 0.003(6) 0.022(7)
C80 0.055(6) 0.051(5) 0.044(5) -0.015(4) -0.012(4) 0.002(5)
C81 0.079(7) 0.064(6) 0.063(6) -0.026(5) -0.020(5) -0.002(6)
C82 0.082(7) 0.073(6) 0.052(6) -0.019(5) -0.008(5) 0.018(6)
C83 0.068(5) 0.046(7) 0.062(5) 0.001(5) -0.015(4) 0.002(5)
C84 0.072(5) 0.053(7) 0.052(5) -0.002(5) -0.013(4) 0.005(6)
C85 0.089(6) 0.057(8) 0.061(6) 0.000(6) -0.006(5) -0.005(6)
C86 0.094(6) 0.073(9) 0.086(7) 0.003(7) -0.001(6) -0.025(7)
C87 0.083(7) 0.092(9) 0.095(6) 0.003(7) -0.007(5) -0.026(7)
C88 0.070(5) 0.070(8) 0.079(6) 0.001(7) -0.017(5) -0.014(6)
C89 0.070(6) 0.071(10) 0.052(7) 0.004(7) -0.021(6) 0.021(7)
C90 0.129(12) 0.093(13) 0.122(11) 0.022(11) 0.008(9) -0.049(11)
C91 0.097(10) 0.126(15) 0.085(8) 0.002(10) -0.035(8) -0.008(11)
C92 0.065(6) 0.082(7) 0.050(6) -0.006(5) 0.005(5) 0.006(6)
C93 0.066(6) 0.074(7) 0.051(6) -0.006(5) 0.002(5) 0.001(6)
C94 0.056(5) 0.062(5) 0.047(6) 0.003(5) 0.002(4) 0.003(4)
C95 0.050(5) 0.064(6) 0.040(5) 0.002(5) 0.004(4) 0.001(4)
C96 0.066(6) 0.068(6) 0.058(6) -0.003(6) 0.003(5) 0.001(5)
C97 0.068(6) 0.074(7) 0.068(7) -0.002(6) 0.002(5) -0.005(5)
C98 0.069(6) 0.080(7) 0.077(7) -0.005(6) -0.001(6) 0.006(5)
C99 0.065(6) 0.082(7) 0.079(8) 0.001(7) -0.007(6) 0.006(6)
C100 0.066(6) 0.073(7) 0.059(7) 0.010(6) -0.001(5) 0.007(5)
C101 0.087(7) 0.115(9) 0.112(9) -0.021(7) -0.018(6) -0.001(6)
C102 0.121(13) 0.172(15) 0.148(14) -0.016(13) 0.006(11) -0.037(12)
C103 0.083(10) 0.205(17) 0.119(11) -0.055(11) -0.021(9) 0.007(12)
C104 0.100(11) 0.176(14) 0.165(16) -0.021(12) -0.039(11) 0.043(11)
N1 0.052(5) 0.042(4) 0.023(3) 0.012(3) 0.002(3) 0.001(4)
N2 0.055(5) 0.041(4) 0.037(4) 0.008(3) 0.001(4) -0.001(4)
N3 0.059(5) 0.033(4) 0.035(4) 0.009(4) 0.006(3) -0.006(4)
N4 0.054(5) 0.040(4) 0.028(4) 0.011(3) 0.002(3) 0.004(4)
N5 0.041(4) 0.067(6) 0.043(5) 0.011(5) 0.001(4) 0.005(4)
N6 0.034(4) 0.042(4) 0.030(3) 0.006(3) -0.003(3) -0.009(4)
N7 0.043(4) 0.035(4) 0.019(3) -0.004(3) -0.002(3) 0.001(4)
N8 0.070(5) 0.061(5) 0.045(4) -0.008(4) -0.019(4) -0.003(5)
N9 0.055(5) 0.070(5) 0.039(4) -0.014(4) -0.008(4) 0.012(5)
N10 0.054(4) 0.059(6) 0.050(5) 0.002(5) -0.001(4) 0.007(4)
O1 0.048(4) 0.057(5) 0.034(4) 0.002(4) 0.011(3) 0.000(4)
O2 0.064(5) 0.063(5) 0.049(5) 0.007(5) 0.008(4) 0.012(5)
O3 0.055(4) 0.069(6) 0.047(4) -0.010(4) -0.003(3) 0.011(4)
O4 0.068(5) 0.058(5) 0.055(5) 0.011(5) -0.006(4) -0.002(5)
O5 0.090(7) 0.095(9) 0.064(6) -0.009(7) -0.018(6) 0.012(8)
F1 0.075(4) 0.072(5) 0.048(4) 0.006(4) -0.008(4) -0.026(4)
F2 0.070(4) 0.060(5) 0.066(5) 0.017(4) -0.001(4) -0.010(4)
F3 0.070(4) 0.068(5) 0.043(4) 0.009(4) 0.011(3) 0.015(4)
F4 0.094(5) 0.056(5) 0.027(3) 0.004(3) -0.001(3) -0.012(4)
F5 0.080(5) 0.057(5) 0.061(5) 0.013(4) 0.000(4) 0.019(4)
F6 0.100(6) 0.053(5) 0.031(3) 0.003(3) 0.005(3) 0.002(4)
F7 0.105(6) 0.115(8) 0.076(5) -0.025(6) -0.005(5) -0.011(7)
F8 0.138(8) 0.211(11) 0.105(6) -0.080(8) -0.059(6) 0.076(9)
F9 0.212(11) 0.101(8) 0.234(12) 0.053(8) -0.111(10) -0.040(8)
F10 0.090(5) 0.262(13) 0.108(8) -0.070(8) -0.025(5) 0.066(7)
F11 0.149(9) 0.148(8) 0.143(9) 0.070(8) -0.006(8) -0.027(8)
F12 0.074(5) 0.183(11) 0.068(5) 0.032(6) 0.004(4) -0.008(6)
P1 0.0600(17) 0.0405(19) 0.0263(12) 0.0041(12) 0.0020(12) 0.0026(15)
P2 0.077(2) 0.097(4) 0.0466(18) 0.004(2) -0.0089(18) 0.009(3)
Au1 0.0448(2) 0.0352(3) 0.02230(18) 0.0044(2) 0.00473(18) 0.0000(2)
Au2 0.0393(2) 0.0437(3) 0.02398(19) -0.0014(2) -0.00361(17) 0.0007(2)

loop_
_atom_type_symbol
_atom_type_description
_atom_type_scat_dispersion_real
_atom_type_scat_dispersion_imag
_atom_type_scat_source
C C 0.0181 0.0091 'International Tables Vol C Tables 4.2.6.8 and 6.1.1.4'
H H 0.0000 0.0000 'International Tables Vol C Tables 4.2.6.8 and 6.1.1.4'
N N 0.0311 0.0180 'International Tables Vol C Tables 4.2.6.8 and 6.1.1.4'
O O 0.0492 0.0322 'International Tables Vol C Tables 4.2.6.8 and 6.1.1.4'
F F 0.0727 0.0534 'International Tables Vol C Tables 4.2.6.8 and 6.1.1.4'
P P 0.2955 0.4335 'International Tables Vol C Tables 4.2.6.8 and 6.1.1.4'
Au Au -4.4197 7.2980 'International Tables Vol C Tables 4.2.6.8 and 6.1.1.4'

loop_
_geom_angle_atom_site_label_1
_geom_angle_atom_site_label_2
_geom_angle_atom_site_label_3
_geom_angle
N2 C1 N1 106.8(10)
N2 C1 Au1 126.8(8)
N1 C1 Au1 126.5(9)
C3 C2 N1 108.2(10)
C3 C2 H2 125.9
N1 C2 H2 125.9
C2 C3 N2 104.5(11)
C2 C3 H3 127.7
N2 C3 H3 127.7
C5 C4 C9 124.6(12)
C5 C4 N1 117.2(11)
C9 C4 N1 118.2(10)
C4 C5 C6 117.4(12)
C4 C5 C10 122.7(13)
C6 C5 C10 119.9(12)
C7 C6 C5 118.2(11)
C7 C6 H6 120.9
C5 C6 H6 120.9
C8 C7 C6 123.3(13)
C8 C7 H7 118.4
C6 C7 H7 118.4
C7 C8 C9 120.0(13)
C7 C8 H8 120.0
C9 C8 H8 120.0
C8 C9 C4 116.5(11)
C8 C9 C13 120.5(12)
C4 C9 C13 123.0(12)
C12 C10 C11 110.9(12)
C12 C10 C5 111.4(12)
C11 C10 C5 110.3(11)
C12 C10 H10 108.0
C11 C10 H10 108.0
C5 C10 H10 108.0
C10 C11 H11A 109.5
C10 C11 H11B 109.5
H11A C11 H11B 109.5
C10 C11 H11C 109.5
H11A C11 H11C 109.5
H11B C11 H11C 109.5
C10 C12 H12A 109.5
C10 C12 H12B 109.5
H12A C12 H12B 109.5
C10 C12 H12C 109.5
H12A C12 H12C 109.5
H12B C12 H12C 109.5
C9 C13 C14 114.6(12)
C9 C13 C15 110.6(10)
C14 C13 C15 107.0(11)
C9 C13 H13 108.1
C14 C13 H13 108.1
C15 C13 H13 108.1
C13 C14 H14A 109.5
C13 C14 H14B 109.5
H14A C14 H14B 109.5
C13 C14 H14C 109.5
H14A C14 H14C 109.5
H14B C14 H14C 109.5
C13 C15 H15A 109.5
C13 C15 H15B 109.5
H15A C15 H15B 109.5
C13 C15 H15C 109.5
H15A C15 H15C 109.5
H15B C15 H15C 109.5
C21 C16 C17 126.3(12)
C21 C16 N2 117.2(11)
C17 C16 N2 116.5(12)
C16 C17 C18 112.5(12)
C16 C17 C22 123.7(12)
C18 C17 C22 123.8(12)
C19 C18 C17 123.2(12)
C19 C18 H18 118.4
C17 C18 H18 118.4
C20 C19 C18 120.5(13)
C20 C19 H19 119.8
C18 C19 H19 119.8
C19 C20 C21 121.9(14)
C19 C20 H20 119.0
C21 C20 H20 119.0
C16 C21 C20 115.5(12)
C16 C21 C25 124.4(11)
C20 C21 C25 120.1(12)
C17 C22 C24 111.0(14)
C17 C22 C23 110.9(13)
C24 C22 C23 111.7(12)
C17 C22 H22 107.7
C24 C22 H22 107.7
C23 C22 H22 107.7
C22 C23 H23A 109.5
C22 C23 H23B 109.5
H23A C23 H23B 109.5
C22 C23 H23C 109.5
H23A C23 H23C 109.5
H23B C23 H23C 109.5
C22 C24 H24A 109.5
C22 C24 H24B 109.5
H24A C24 H24B 109.5
C22 C24 H24C 109.5
H24A C24 H24C 109.5
H24B C24 H24C 109.5
C26 C25 C27 114.2(13)
C26 C25 C21 111.3(12)
C27 C25 C21 112.2(13)
C26 C25 H25 106.2
C27 C25 H25 106.2
C21 C25 H25 106.2
C25 C26 H26A 109.5
C25 C26 H26B 109.5
H26A C26 H26B 109.5
C25 C26 H26C 109.5
H26A C26 H26C 109.5
H26B C26 H26C 109.5
C25 C27 H27A 109.5
C25 C27 H27B 109.5
H27A C27 H27B 109.5
C25 C27 H27C 109.5
H27A C27 H27C 109.5
H27B C27 H27C 109.5
N3 C28 N4 104.3(10)
N3 C28 Au1 129.1(8)
N4 C28 Au1 126.6(9)
C30 C29 N3 107.4(12)
C30 C29 H29 126.3
N3 C29 H29 126.3
C29 C30 N4 106.4(11)
C29 C30 H30 126.8
N4 C30 H30 126.8
C36 C31 C32 119.9(12)
C36 C31 N3 119.7(11)
C32 C31 N3 120.4(11)
C33 C32 C31 118.2(12)
C33 C32 C37 121.7(12)
C31 C32 C37 120.0(12)
C32 C33 C34 122.4(13)
C32 C33 H33 118.8
C34 C33 H33 118.8
C33 C34 C35 117.8(14)
C33 C34 C38 118.9(15)
C35 C34 C38 122.9(15)
C36 C35 C34 120.3(14)
C36 C35 H35 119.8
C34 C35 H35 119.8
C31 C36 C35 120.9(13)
C31 C36 C39 120.5(13)
C35 C36 C39 118.5(13)
C32 C37 H37A 109.5
C32 C37 H37B 109.5
H37A C37 H37B 109.5
C32 C37 H37C 109.5
H37A C37 H37C 109.5
H37B C37 H37C 109.5
C34 C38 H38A 109.5
C34 C38 H38B 109.5
H38A C38 H38B 109.5
C34 C38 H38C 109.5
H38A C38 H38C 109.5
H38B C38 H38C 109.5
C36 C39 H39A 109.5
C36 C39 H39B 109.5
H39A C39 H39B 109.5
C36 C39 H39C 109.5
H39A C39 H39C 109.5
H39B C39 H39C 109.5
N4 C40 C41 110.8(9)
N4 C40 H40A 109.5
C41 C40 H40A 109.5
N4 C40 H40B 109.5
C41 C40 H40B 109.5
H40A C40 H40B 108.1
O1 C41 C40 105.7(10)
O1 C41 H41A 110.6
C40 C41 H41A 110.6
O1 C41 H41B 110.6
C40 C41 H41B 110.6
H41A C41 H41B 108.7
O2 C42 O1 124.3(12)
O2 C42 N5 127.3(12)
O1 C42 N5 108.4(12)
C48 C43 C44 120.1(15)
C48 C43 N5 123.9(15)
C44 C43 N5 115.9(14)
C43 C44 C45 118.7(17)
C43 C44 H44 120.6
C45 C44 H44 120.6
C46 C45 C44 122.7(18)
C46 C45 H45 118.6
C44 C45 H45 118.6
C45 C46 C47 118.8(15)
C45 C46 C49 124.9(17)
C47 C46 C49 116.3(17)
C46 C47 C48 117.1(17)
C46 C47 H47 121.5
C48 C47 H47 121.5
C43 C48 C47 122.5(18)
C43 C48 H48 118.7
C47 C48 H48 118.7
C51 C49 C52 113.5(16)
C51 C49 C50 106.7(15)
C52 C49 C50 104.6(15)
C51 C49 C46 112.0(15)
C52 C49 C46 109.3(13)
C50 C49 C46 110.5(16)
C49 C50 H50A 109.5
C49 C50 H50B 109.5
H50A C50 H50B 109.5
C49 C50 H50C 109.5
H50A C50 H50C 109.5
H50B C50 H50C 109.5
C49 C51 H51A 109.5
C49 C51 H51B 109.5
H51A C51 H51B 109.5
C49 C51 H51C 109.5
H51A C51 H51C 109.5
H51B C51 H51C 109.5
C49 C52 H52A 109.5
C49 C52 H52B 109.5
H52A C52 H52B 109.5
C49 C52 H52C 109.5
H52A C52 H52C 109.5
H52B C52 H52C 109.5
N6 C53 N7 105.7(10)
N6 C53 Au2 129.5(7)
N7 C53 Au2 124.9(9)
N6 C54 C55 109.2(11)
N6 C54 H54 125.4
C55 C54 H54 125.4
C54 C55 N7 107.1(10)
C54 C55 H55 126.5
N7 C55 H55 126.5
N6 C56 C61 121.0(10)
N6 C56 C57 118.5(9)
C61 C56 C57 120.4(10)
C58 C57 C56 116.9(10)
C58 C57 C62 120.6(10)
C56 C57 C62 122.4(10)
C57 C58 C59 122.4(11)
C57 C58 H58 118.8
C59 C58 H58 118.8
C60 C59 C58 119.3(11)
C60 C59 H59 120.4
C58 C59 H59 120.4
C59 C60 C61 121.0(11)
C59 C60 H60 119.5
C61 C60 H60 119.5
C60 C61 C56 119.9(10)
C60 C61 C65 120.1(10)
C56 C61 C65 119.9(10)
C64 C62 C63 111.9(12)
C64 C62 C57 112.1(12)
C63 C62 C57 110.7(12)
C64 C62 H62 107.3
C63 C62 H62 107.3
C57 C62 H62 107.3
C62 C63 H63A 109.5
C62 C63 H63B 109.5
H63A C63 H63B 109.5
C62 C63 H63C 109.5
H63A C63 H63C 109.5
H63B C63 H63C 109.5
C62 C64 H64A 109.5
C62 C64 H64B 109.5
H64A C64 H64B 109.5
C62 C64 H64C 109.5
H64A C64 H64C 109.5
H64B C64 H64C 109.5
C66 C65 C61 110.3(11)
C66 C65 C67 110.8(11)
C61 C65 C67 111.5(11)
C66 C65 H65 108.0
C61 C65 H65 108.0
C67 C65 H65 108.0
C65 C66 H66A 109.5
C65 C66 H66B 109.5
H66A C66 H66B 109.5
C65 C66 H66C 109.5
H66A C66 H66C 109.5
H66B C66 H66C 109.5
C65 C67 H67A 109.5
C65 C67 H67B 109.5
H67A C67 H67B 109.5
C65 C67 H67C 109.5
H67A C67 H67C 109.5
H67B C67 H67C 109.5
C69 C68 C73 123.1(11)
C69 C68 N7 119.4(10)
C73 C68 N7 117.4(10)
C70 C69 C68 117.7(11)
C70 C69 C74 120.4(10)
C68 C69 C74 121.9(11)
C71 C70 C69 121.5(11)
C71 C70 H70 119.3
C69 C70 H70 119.3
C70 C71 C72 119.1(12)
C70 C71 H71 120.4
C72 C71 H71 120.4
C73 C72 C71 121.3(12)
C73 C72 H72 119.4
C71 C72 H72 119.4
C72 C73 C68 117.2(11)
C72 C73 C77 120.2(11)
C68 C73 C77 122.5(11)
C76 C74 C69 111.0(9)
C76 C74 C75 109.3(9)
C69 C74 C75 111.8(11)
C76 C74 H74 108.2
C69 C74 H74 108.2
C75 C74 H74 108.2
C74 C75 H75A 109.5
C74 C75 H75B 109.5
H75A C75 H75B 109.5
C74 C75 H75C 109.5
H75A C75 H75C 109.5
H75B C75 H75C 109.5
C74 C76 H76A 109.5
C74 C76 H76B 109.5
H76A C76 H76B 109.5
C74 C76 H76C 109.5
H76A C76 H76C 109.5
H76B C76 H76C 109.5
C73 C77 C78 112.1(12)
C73 C77 C79 111.2(10)
C78 C77 C79 111.7(11)
C73 C77 H77 107.2
C78 C77 H77 107.2
C79 C77 H77 107.2
C77 C78 H78A 109.5
C77 C78 H78B 109.5
H78A C78 H78B 109.5
C77 C78 H78C 109.5
H78A C78 H78C 109.5
H78B C78 H78C 109.5
C77 C79 H79A 109.5
C77 C79 H79B 109.5
H79A C79 H79B 109.5
C77 C79 H79C 109.5
H79A C79 H79C 109.5
H79B C79 H79C 109.5
N8 C80 N9 107.7(13)
N8 C80 Au2 126.6(10)
N9 C80 Au2 125.4(12)
C82 C81 N8 106.1(15)
C82 C81 H81 126.9
N8 C81 H81 126.9
C81 C82 N9 108.4(14)
C81 C82 H82 125.8
N9 C82 H82 125.8
N8 C83 C84 124.1(13)
N8 C83 C88 119.5(13)
C84 C83 C88 116.4(15)
C85 C84 C83 121.3(15)
C85 C84 C89 122.0(13)
C83 C84 C89 116.7(13)
C84 C85 C86 123.6(16)
C84 C85 H85 118.2
C86 C85 H85 118.2
C85 C86 C87 116.0(17)
C85 C86 C90 122.3(18)
C87 C86 C90 121.7(17)
C88 C87 C86 122.6(17)
C88 C87 H87 118.7
C86 C87 H87 118.7
C87 C88 C83 120.0(16)
C87 C88 C91 122.2(16)
C83 C88 C91 117.7(16)
C84 C89 H89A 109.5
C84 C89 H89B 109.5
H89A C89 H89B 109.5
C84 C89 H89C 109.5
H89A C89 H89C 109.5
H89B C89 H89C 109.5
C86 C90 H90A 109.5
C86 C90 H90B 109.5
H90A C90 H90B 109.5
C86 C90 H90C 109.5
H90A C90 H90C 109.5
H90B C90 H90C 109.5
C88 C91 H91A 109.5
C88 C91 H91B 109.5
H91A C91 H91B 109.5
C88 C91 H91C 109.5
H91A C91 H91C 109.5
H91B C91 H91C 109.5
N9 C92 C93 110.9(12)
N9 C92 H92A 109.5
C93 C92 H92A 109.5
N9 C92 H92B 109.5
C93 C92 H92B 109.5
H92A C92 H92B 108.0
O3 C93 C92 106.6(13)
O3 C93 H93A 110.4
C92 C93 H93A 110.4
O3 C93 H93B 110.4
C92 C93 H93B 110.4
H93A C93 H93B 108.6
O4 C94 N10 127.8(14)
O4 C94 O3 121.1(15)
N10 C94 O3 111.1(14)
C96 C95 C100 116.2(14)
C96 C95 N10 117.5(15)
C100 C95 N10 126.2(15)
C95 C96 C97 125.9(17)
C95 C96 H96 117.1
C97 C96 H96 117.1
C98 C97 C96 117.2(18)
C98 C97 H97 121.4
C96 C97 H97 121.4
C97 C98 C99 120.3(16)
C97 C98 C101 121.9(19)
C99 C98 C101 117.7(18)
C100 C99 C98 118.3(18)
C100 C99 H99 120.8
C98 C99 H99 120.8
C95 C100 C99 122.0(17)
C95 C100 H100 119.0
C99 C100 H100 119.0
C104 C101 C103 124(2)
C104 C101 C98 117(2)
C103 C101 C98 112.2(18)
C104 C101 C102 95.1(18)
C103 C101 C102 97.4(19)
C98 C101 C102 104.7(18)
C101 C102 H10A 109.5
C101 C102 H10B 109.5
H10A C102 H10B 109.5
C101 C102 H10C 109.5
H10A C102 H10C 109.5
H10B C102 H10C 109.5
C101 C103 H10D 109.5
C101 C103 H10E 109.5
H10D C103 H10E 109.5
C101 C103 H10F 109.5
H10D C103 H10F 109.5
H10E C103 H10F 109.5
C101 C104 H10G 109.5
C101 C104 H10H 109.5
H10G C104 H10H 109.5
C101 C104 H10I 109.5
H10G C104 H10I 109.5
H10H C104 H10I 109.5
C1 N1 C2 109.5(10)
C1 N1 C4 126.4(10)
C2 N1 C4 123.8(9)
C1 N2 C3 111.0(10)
C1 N2 C16 126.4(11)
C3 N2 C16 122.6(11)
C28 N3 C29 111.9(10)
C28 N3 C31 125.7(10)
C29 N3 C31 122.3(11)
C28 N4 C30 109.9(11)
C28 N4 C40 124.7(10)
C30 N4 C40 125.2(10)
C42 N5 C43 125.2(13)
C42 N5 H5N 117.4
C43 N5 H5N 117.4
C54 N6 C53 109.8(9)
C54 N6 C56 129.8(11)
C53 N6 C56 120.4(10)
C53 N7 C55 108.2(10)
C53 N7 C68 126.8(10)
C55 N7 C68 124.8(8)
C80 N8 C83 127.1(13)
C80 N8 C81 109.1(13)
C83 N8 C81 123.7(14)
C80 N9 C82 108.6(14)
C80 N9 C92 125.8(13)
C82 N9 C92 125.0(12)
C94 N10 C95 127.5(14)
C94 N10 H10N 116.2
C95 N10 H10N 116.2
C42 O1 C41 113.5(10)
C94 O3 C93 118.5(12)
H5OA O5 H5OB 107.7
F3 P1 F5 178.3(5)
F3 P1 F6 89.6(4)
F5 P1 F6 91.0(4)
F3 P1 F1 92.5(5)
F5 P1 F1 89.1(5)
F6 P1 F1 90.9(4)
F3 P1 F2 87.6(5)
F5 P1 F2 90.7(5)
F6 P1 F2 89.6(4)
F1 P1 F2 179.4(5)
F3 P1 F4 89.2(4)
F5 P1 F4 90.3(4)
F6 P1 F4 178.7(5)
F1 P1 F4 89.5(4)
F2 P1 F4 90.0(4)
F8 P2 F12 91.0(6)
F8 P2 F10 89.9(7)
F12 P2 F10 177.9(10)
F8 P2 F9 101.8(10)
F12 P2 F9 89.1(8)
F10 P2 F9 92.6(9)
F8 P2 F11 82.7(8)
F12 P2 F11 87.3(7)
F10 P2 F11 90.9(9)
F9 P2 F11 174.3(10)
F8 P2 F7 170.3(9)
F12 P2 F7 91.5(6)
F10 P2 F7 87.3(6)
F9 P2 F7 87.5(8)
F11 P2 F7 88.1(8)
C1 Au1 C28 177.6(4)
C80 Au2 C53 176.4(5)

loop_
_geom_bond_atom_site_label_1
_geom_bond_atom_site_label_2
_geom_bond_distance
C1 N2 1.327(15)
C1 N1 1.373(12)
C1 Au1 2.003(10)
C2 C3 1.366(17)
C2 N1 1.398(15)
C2 H2 0.9500
C3 N2 1.444(14)
C3 H3 0.9500
C4 C5 1.376(16)
C4 C9 1.400(15)
C4 N1 1.414(16)
C5 C6 1.416(18)
C5 C10 1.548(16)
C6 C7 1.382(16)
C6 H6 0.9500
C7 C8 1.369(16)
C7 H7 0.9500
C8 C9 1.392(18)
C8 H8 0.9500
C9 C13 1.475(15)
C10 C12 1.521(18)
C10 C11 1.546(17)
C10 H10 1.0000
C11 H11A 0.9800
C11 H11B 0.9800
C11 H11C 0.9800
C12 H12A 0.9800
C12 H12B 0.9800
C12 H12C 0.9800
C13 C14 1.537(18)
C13 C15 1.549(16)
C13 H13 1.0000
C14 H14A 0.9800
C14 H14B 0.9800
C14 H14C 0.9800
C15 H15A 0.9800
C15 H15B 0.9800
C15 H15C 0.9800
C16 C21 1.377(17)
C16 C17 1.407(16)
C16 N2 1.466(15)
C17 C18 1.423(17)
C17 C22 1.468(18)
C18 C19 1.355(18)
C18 H18 0.9500
C19 C20 1.345(18)
C19 H19 0.9500
C20 C21 1.402(17)
C20 H20 0.9500
C21 C25 1.514(16)
C22 C24 1.54(2)
C22 C23 1.534(19)
C22 H22 1.0000
C23 H23A 0.9800
C23 H23B 0.9800
C23 H23C 0.9800
C24 H24A 0.9800
C24 H24B 0.9800
C24 H24C 0.9800
C25 C26 1.468(19)
C25 C27 1.477(18)
C25 H25 1.0000
C26 H26A 0.9800
C26 H26B 0.9800
C26 H26C 0.9800
C27 H27A 0.9800
C27 H27B 0.9800
C27 H27C 0.9800
C28 N3 1.320(14)
C28 N4 1.361(13)
C28 Au1 2.019(10)
C29 C30 1.316(17)
C29 N3 1.367(14)
C29 H29 0.9500
C30 N4 1.390(15)
C30 H30 0.9500
C31 C36 1.384(17)
C31 C32 1.406(16)
C31 N3 1.452(15)
C32 C33 1.389(18)
C32 C37 1.495(17)
C33 C34 1.394(19)
C33 H33 0.9500
C34 C35 1.40(2)
C34 C38 1.52(2)
C35 C36 1.382(19)
C35 H35 0.9500
C36 C39 1.565(18)
C37 H37A 0.9800
C37 H37B 0.9800
C37 H37C 0.9800
C38 H38A 0.9800
C38 H38B 0.9800
C38 H38C 0.9800
C39 H39A 0.9800
C39 H39B 0.9800
C39 H39C 0.9800
C40 N4 1.483(15)
C40 C41 1.527(15)
C40 H40A 0.9900
C40 H40B 0.9900
C41 O1 1.477(13)
C41 H41A 0.9900
C41 H41B 0.9900
C42 O2 1.219(16)
C42 O1 1.349(14)
C42 N5 1.354(15)
C43 C48 1.31(2)
C43 C44 1.37(2)
C43 N5 1.451(15)
C44 C45 1.390(18)
C44 H44 0.9500
C45 C46 1.35(2)
C45 H45 0.9500
C46 C47 1.39(2)
C46 C49 1.56(2)
C47 C48 1.441(19)
C47 H47 0.9500
C48 H48 0.9500
C49 C51 1.52(2)
C49 C52 1.53(2)
C49 C50 1.55(2)
C50 H50A 0.9800
C50 H50B 0.9800
C50 H50C 0.9800
C51 H51A 0.9800
C51 H51B 0.9800
C51 H51C 0.9800
C52 H52A 0.9800
C52 H52B 0.9800
C52 H52C 0.9800
C53 N6 1.365(15)
C53 N7 1.377(12)
C53 Au2 2.032(11)
C54 N6 1.334(14)
C54 C55 1.337(15)
C54 H54 0.9500
C55 N7 1.385(15)
C55 H55 0.9500
C56 N6 1.403(13)
C56 C61 1.404(14)
C56 C57 1.433(14)
C57 C58 1.395(15)
C57 C62 1.515(15)
C58 C59 1.405(16)
C58 H58 0.9500
C59 C60 1.373(16)
C59 H59 0.9500
C60 C61 1.392(15)
C60 H60 0.9500
C61 C65 1.511(14)
C62 C64 1.500(19)
C62 C63 1.502(19)
C62 H62 1.0000
C63 H63A 0.9800
C63 H63B 0.9800
C63 H63C 0.9800
C64 H64A 0.9800
C64 H64B 0.9800
C64 H64C 0.9800
C65 C66 1.498(18)
C65 C67 1.547(17)
C65 H65 1.0000
C66 H66A 0.9800
C66 H66B 0.9800
C66 H66C 0.9800
C67 H67A 0.9800
C67 H67B 0.9800
C67 H67C 0.9800
C68 C69 1.380(14)
C68 C73 1.401(14)
C68 N7 1.428(14)
C69 C70 1.378(16)
C69 C74 1.528(14)
C70 C71 1.373(15)
C70 H70 0.9500
C71 C72 1.410(15)
C71 H71 0.9500
C72 C73 1.363(16)
C72 H72 0.9500
C73 C77 1.521(15)
C74 C76 1.522(16)
C74 C75 1.542(16)
C74 H74 1.0000
C75 H75A 0.9800
C75 H75B 0.9800
C75 H75C 0.9800
C76 H76A 0.9800
C76 H76B 0.9800
C76 H76C 0.9800
C77 C78 1.524(18)
C77 C79 1.541(17)
C77 H77 1.0000
C78 H78A 0.9800
C78 H78B 0.9800
C78 H78C 0.9800
C79 H79A 0.9800
C79 H79B 0.9800
C79 H79C 0.9800
C80 N8 1.324(18)
C80 N9 1.356(16)
C80 Au2 2.024(14)
C81 C82 1.34(2)
C81 N8 1.410(17)
C81 H81 0.9500
C82 N9 1.371(19)
C82 H82 0.9500
C83 N8 1.406(18)
C83 C84 1.415(18)
C83 C88 1.430(19)
C84 C85 1.315(19)
C84 C89 1.526(18)
C85 C86 1.38(2)
C85 H85 0.9500
C86 C87 1.41(2)
C86 C90 1.50(2)
C87 C88 1.34(2)
C87 H87 0.9500
C88 C91 1.54(2)
C89 H89A 0.9800
C89 H89B 0.9800
C89 H89C 0.9800
C90 H90A 0.9800
C90 H90B 0.9800
C90 H90C 0.9800
C91 H91A 0.9800
C91 H91B 0.9800
C91 H91C 0.9800
C92 N9 1.446(18)
C92 C93 1.500(18)
C92 H92A 0.9900
C92 H92B 0.9900
C93 O3 1.430(16)
C93 H93A 0.9900
C93 H93B 0.9900
C94 O4 1.208(17)
C94 N10 1.340(18)
C94 O3 1.360(15)
C95 C96 1.32(2)
C95 C100 1.364(19)
C95 N10 1.403(15)
C96 C97 1.390(19)
C96 H96 0.9500
C97 C98 1.34(2)
C97 H97 0.9500
C98 C99 1.40(2)
C98 C101 1.52(2)
C99 C100 1.391(19)
C99 H99 0.9500
C100 H100 0.9500
C101 C104 1.44(3)
C101 C103 1.50(3)
C101 C102 1.68(3)
C102 H10A 0.9800
C102 H10B 0.9800
C102 H10C 0.9800
C103 H10D 0.9800
C103 H10E 0.9800
C103 H10F 0.9800
C104 H10G 0.9800
C104 H10H 0.9800
C104 H10I 0.9800
N5 H5N 0.8800
N10 H10N 0.8800
O5 H5OA 0.8385
O5 H5OB 0.8413
F1 P1 1.600(8)
F2 P1 1.607(8)
F3 P1 1.592(8)
F4 P1 1.610(7)
F5 P1 1.596(8)
F6 P1 1.600(7)
F7 P2 1.579(10)
F8 P2 1.536(11)
F9 P2 1.557(15)
F10 P2 1.556(11)
F11 P2 1.584(13)
F12 P2 1.549(10)

loop_
_geom_hbond_atom_site_label_D
_geom_hbond_atom_site_label_H
_geom_hbond_atom_site_label_A
_geom_hbond_distance_DH
_geom_hbond_distance_HA
_geom_hbond_distance_DA
_geom_hbond_angle_DHA
_geom_hbond_site_symmetry_A
N5 H5N O4 0.88 1.97 2.835(17) 165.4 .
N10 H10N O5 0.88 1.98 2.86(2) 172.8 1_545
O5 H5OB O2 0.84 1.99 2.720(17) 144.8 .
O5 H5OA F10 0.84 2.16 2.919(15) 150.8 .
C2 H2 F2 0.95 2.50 3.358(14) 150.8 .
C2 H2 F3 0.95 2.52 3.399(13) 153.1 .
C2 H2 F6 0.95 2.49 3.091(15) 120.9 .

loop_
_geom_torsion_atom_site_label_1
_geom_torsion_atom_site_label_2
_geom_torsion_atom_site_label_3
_geom_torsion_atom_site_label_4
_geom_torsion
N1 C2 C3 N2 -0.1(13)
C9 C4 C5 C6 0.3(19)
N1 C4 C5 C6 -178.4(10)
C9 C4 C5 C10 180.0(11)
N1 C4 C5 C10 1.2(18)
C4 C5 C6 C7 -0.6(18)
C10 C5 C6 C7 179.8(11)
C5 C6 C7 C8 1(2)
C6 C7 C8 C9 0(2)
C7 C8 C9 C4 0.1(18)
C7 C8 C9 C13 179.4(12)
C5 C4 C9 C8 0.0(18)
N1 C4 C9 C8 178.7(10)
C5 C4 C9 C13 -179.4(12)
N1 C4 C9 C13 -0.7(17)
C4 C5 C10 C12 -119.7(15)
C6 C5 C10 C12 59.9(16)
C4 C5 C10 C11 116.7(15)
C6 C5 C10 C11 -63.7(17)
C8 C9 C13 C14 -37.1(17)
C4 C9 C13 C14 142.2(13)
C8 C9 C13 C15 84.0(15)
C4 C9 C13 C15 -96.7(14)
C21 C16 C17 C18 -4(2)
N2 C16 C17 C18 177.4(11)
C21 C16 C17 C22 176.9(14)
N2 C16 C17 C22 -2(2)
C16 C17 C18 C19 -1(2)
C22 C17 C18 C19 179.0(15)
C17 C18 C19 C20 4(2)
C18 C19 C20 C21 -3(2)
C17 C16 C21 C20 4(2)
N2 C16 C21 C20 -176.7(12)
C17 C16 C21 C25 -179.0(14)
N2 C16 C21 C25 0(2)
C19 C20 C21 C16 -1(2)
C19 C20 C21 C25 -177.8(14)
C16 C17 C22 C24 -117.4(16)
C18 C17 C22 C24 63.1(19)
C16 C17 C22 C23 117.9(15)
C18 C17 C22 C23 -61.7(19)
C16 C21 C25 C26 -97.7(17)
C20 C21 C25 C26 78.9(19)
C16 C21 C25 C27 133.0(16)
C20 C21 C25 C27 -50.4(19)
N3 C29 C30 N4 -1.4(15)
C36 C31 C32 C33 -2(2)
N3 C31 C32 C33 179.4(12)
C36 C31 C32 C37 179.4(14)
N3 C31 C32 C37 1(2)
C31 C32 C33 C34 -1(2)
C37 C32 C33 C34 177.2(15)
C32 C33 C34 C35 7(3)
C32 C33 C34 C38 179.3(15)
C33 C34 C35 C36 -9(3)
C38 C34 C35 C36 178.8(17)
C32 C31 C36 C35 0(2)
N3 C31 C36 C35 178.3(14)
C32 C31 C36 C39 -176.0(14)
N3 C31 C36 C39 2(2)
C34 C35 C36 C31 6(3)
C34 C35 C36 C39 -178.3(15)
N4 C40 C41 O1 58.3(11)
C48 C43 C44 C45 -1(2)
N5 C43 C44 C45 176.0(12)
C43 C44 C45 C46 2(2)
C44 C45 C46 C47 -3(3)
C44 C45 C46 C49 179.8(14)
C45 C46 C47 C48 3(2)
C49 C46 C47 C48 -179.8(14)
C44 C43 C48 C47 1(2)
N5 C43 C48 C47 -175.7(13)
C46 C47 C48 C43 -2(2)
C45 C46 C49 C51 117(2)
C47 C46 C49 C51 -60(2)
C45 C46 C49 C52 -116(2)
C47 C46 C49 C52 67(2)
C45 C46 C49 C50 -2(2)
C47 C46 C49 C50 -178.6(15)
N6 C54 C55 N7 0.0(13)
N6 C56 C57 C58 -179.4(12)
C61 C56 C57 C58 -2(2)
N6 C56 C57 C62 1(2)
C61 C56 C57 C62 178.7(13)
C56 C57 C58 C59 1(2)
C62 C57 C58 C59 -179.1(14)
C57 C58 C59 C60 -1(2)
C58 C59 C60 C61 1(2)
C59 C60 C61 C56 -1(2)
C59 C60 C61 C65 179.9(13)
N6 C56 C61 C60 179.4(12)
C57 C56 C61 C60 2(2)
N6 C56 C61 C65 -2(2)
C57 C56 C61 C65 -179.5(12)
C58 C57 C62 C64 66.8(18)
C56 C57 C62 C64 -113.4(14)
C58 C57 C62 C63 -58.9(19)
C56 C57 C62 C63 120.9(15)
C60 C61 C65 C66 -66.2(17)
C56 C61 C65 C66 114.9(14)
C60 C61 C65 C67 57.3(17)
C56 C61 C65 C67 -121.6(13)
C73 C68 C69 C70 -2.5(17)
N7 C68 C69 C70 179.0(10)
C73 C68 C69 C74 180.0(10)
N7 C68 C69 C74 1.4(16)
C68 C69 C70 C71 1.0(18)
C74 C69 C70 C71 178.6(11)
C69 C70 C71 C72 -0.6(19)
C70 C71 C72 C73 1.4(19)
C71 C72 C73 C68 -2.7(18)
C71 C72 C73 C77 -179.8(12)
C69 C68 C73 C72 3.3(17)
N7 C68 C73 C72 -178.1(10)
C69 C68 C73 C77 -179.7(11)
N7 C68 C73 C77 -1.1(16)
C70 C69 C74 C76 -77.5(15)
C68 C69 C74 C76 100.0(13)
C70 C69 C74 C75 44.8(15)
C68 C69 C74 C75 -137.7(11)
C72 C73 C77 C78 -61.2(16)
C68 C73 C77 C78 121.9(13)
C72 C73 C77 C79 64.6(17)
C68 C73 C77 C79 -112.4(13)
N8 C81 C82 N9 0.5(16)
N8 C83 C84 C85 -179.8(16)
C88 C83 C84 C85 0(3)
N8 C83 C84 C89 2(2)
C88 C83 C84 C89 -179.1(15)
C83 C84 C85 C86 1(3)
C89 C84 C85 C86 179.7(17)
C84 C85 C86 C87 -2(3)
C84 C85 C86 C90 179.1(18)
C85 C86 C87 C88 2(3)
C90 C86 C87 C88 -179.2(19)
C86 C87 C88 C83 -1(3)
C86 C87 C88 C91 -179.7(19)
N8 C83 C88 C87 179.8(17)
C84 C83 C88 C87 0(3)
N8 C83 C88 C91 -1(3)
C84 C83 C88 C91 179.2(16)
N9 C92 C93 O3 -54.8(14)
C100 C95 C96 C97 0(2)
N10 C95 C96 C97 -178.1(13)
C95 C96 C97 C98 -3(2)
C96 C97 C98 C99 3(3)
C96 C97 C98 C101 -178.1(16)
C97 C98 C99 C100 -1(3)
C101 C98 C99 C100 179.8(16)
C96 C95 C100 C99 2(2)
N10 C95 C100 C99 179.9(13)
C98 C99 C100 C95 -1(2)
C97 C98 C101 C104 149(2)
C99 C98 C101 C104 -32(3)
C97 C98 C101 C103 -60(3)
C99 C98 C101 C103 119(2)
C97 C98 C101 C102 45(2)
C99 C98 C101 C102 -136.2(18)
N2 C1 N1 C2 -0.1(13)
Au1 C1 N1 C2 178.1(7)
N2 C1 N1 C4 -173.6(10)
Au1 C1 N1 C4 4.6(15)
C3 C2 N1 C1 0.1(13)
C3 C2 N1 C4 173.9(10)
C5 C4 N1 C1 86.1(14)
C9 C4 N1 C1 -92.7(14)
C5 C4 N1 C2 -86.6(14)
C9 C4 N1 C2 94.6(14)
N1 C1 N2 C3 0.0(13)
Au1 C1 N2 C3 -178.2(7)
N1 C1 N2 C16 -179.4(10)
Au1 C1 N2 C16 2.4(17)
C2 C3 N2 C1 0.1(13)
C2 C3 N2 C16 179.6(11)
C21 C16 N2 C1 94.8(16)
C17 C16 N2 C1 -86.0(16)
C21 C16 N2 C3 -84.6(16)
C17 C16 N2 C3 94.6(15)
N4 C28 N3 C29 -2.7(14)
Au1 C28 N3 C29 176.2(9)
N4 C28 N3 C31 174.8(10)
Au1 C28 N3 C31 -6.3(18)
C30 C29 N3 C28 2.6(15)
C30 C29 N3 C31 -174.9(11)
C36 C31 N3 C28 -95.1(16)
C32 C31 N3 C28 83.3(17)
C36 C31 N3 C29 82.1(17)
C32 C31 N3 C29 -99.4(15)
N3 C28 N4 C30 1.8(13)
Au1 C28 N4 C30 -177.2(8)
N3 C28 N4 C40 -173.9(10)
Au1 C28 N4 C40 7.2(16)
C29 C30 N4 C28 -0.2(14)
C29 C30 N4 C40 175.4(10)
C41 C40 N4 C28 69.9(13)
C41 C40 N4 C30 -105.1(13)
O2 C42 N5 C43 -5(2)
O1 C42 N5 C43 174.8(10)
C48 C43 N5 C42 -13(2)
C44 C43 N5 C42 170.8(12)
C55 C54 N6 C53 0.1(12)
C55 C54 N6 C56 -179.6(10)
N7 C53 N6 C54 -0.2(11)
Au2 C53 N6 C54 179.6(7)
N7 C53 N6 C56 179.5(8)
Au2 C53 N6 C56 -0.6(14)
C61 C56 N6 C54 85.8(16)
C57 C56 N6 C54 -96.4(15)
C61 C56 N6 C53 -93.9(14)
C57 C56 N6 C53 83.9(14)
N6 C53 N7 C55 0.2(12)
Au2 C53 N7 C55 -179.7(7)
N6 C53 N7 C68 175.6(9)
Au2 C53 N7 C68 -4.3(14)
C54 C55 N7 C53 -0.1(12)
C54 C55 N7 C68 -175.6(9)
C69 C68 N7 C53 93.9(13)
C73 C68 N7 C53 -84.7(13)
C69 C68 N7 C55 -91.4(13)
C73 C68 N7 C55 89.9(13)
N9 C80 N8 C83 -174.9(11)
Au2 C80 N8 C83 12(2)
N9 C80 N8 C81 0.7(15)
Au2 C80 N8 C81 -172.7(9)
C84 C83 N8 C80 -82(2)
C88 C83 N8 C80 98.4(19)
C84 C83 N8 C81 102.7(18)
C88 C83 N8 C81 -77(2)
C82 C81 N8 C80 -0.7(16)
C82 C81 N8 C83 175.1(12)
N8 C80 N9 C82 -0.4(15)
Au2 C80 N9 C82 173.0(10)
N8 C80 N9 C92 171.6(12)
Au2 C80 N9 C92 -15.0(18)
C81 C82 N9 C80 -0.1(16)
C81 C82 N9 C92 -172.1(12)
C93 C92 N9 C80 -74.7(16)
C93 C92 N9 C82 96.0(16)
O4 C94 N10 C95 2(2)
O3 C94 N10 C95 -176.8(11)
C96 C95 N10 C94 -166.4(13)
C100 C95 N10 C94 15(2)
O2 C42 O1 C41 0.0(17)
N5 C42 O1 C41 -179.9(9)
C40 C41 O1 C42 -176.8(9)
O4 C94 O3 C93 11(2)
N10 C94 O3 C93 -170.0(11)
C92 C93 O3 C94 169.5(11)

loop_
_platon_squeeze_void_nr
_platon_squeeze_void_average_x
_platon_squeeze_void_average_y
_platon_squeeze_void_average_z
_platon_squeeze_void_volume
_platon_squeeze_void_count_electrons
_platon_squeeze_void_content
1 0.000 -0.004 0.000 910 256 ' '
2 0.000 0.049 0.500 910 256 ' '
3 0.097 0.067 0.133 7 0 ' '
4 0.097 0.433 0.633 7 0 ' '
5 0.500 0.168 0.000 910 256 ' '
6 0.500 0.323 0.500 910 256 ' '
7 0.403 0.567 0.133 7 0 ' '
8 0.403 0.933 0.633 7 0 ' '
9 0.597 0.067 0.367 7 0 ' '
10 0.597 0.433 0.867 7 0 ' '
11 0.903 0.567 0.367 7 0 ' '
12 0.903 0.933 0.867 7 0 ' '
